data_4121546
loop_
_publ_author_name
'McCarthy, Sean M.'
'Lin, Yi-Chun'
'Devarajan, Deepa'
'Chang, Ji Woong'
'Yennawar, Hemant P.'
'Rioux, Robert M.'
'Ess, Daniel H.'
'Radosevich, Alexander T.'

_publ_section_title
;
 Intermolecular N-H Oxidative Addition of Ammonia, Alkylamines, and
 Arylamines to a Planar \s(3)-Phosphorus Compound via an
 Entropy-Controlled Electrophilic Mechanism.
;
_journal_issue 12
_journal_name_full 'Journal of the American Chemical Society'
_journal_page_first 4640
_journal_page_last 4650
_journal_paper_doi 10.1021/ja412469e
_journal_volume 136
_journal_year 2014
_chemical_formula_moiety 'C21 H33 N2 O2 P'
_chemical_formula_sum 'C21 H33 N2 O2 P'
_chemical_formula_weight 376.46
_chemical_name_systematic
; 
 ? 
;
_space_group_IT_number 14
_symmetry_cell_setting monoclinic
_symmetry_space_group_name_Hall '-P 2ybc'
_symmetry_space_group_name_H-M 'P 1 21/c 1'
_atom_sites_solution_hydrogens geom
_atom_sites_solution_primary direct
_atom_sites_solution_secondary difmap
_audit_creation_method SHELXL-97
_cell_angle_alpha 90.00
_cell_angle_beta 99.402(2)
_cell_angle_gamma 90.00
_cell_formula_units_Z 4
_cell_length_a 14.8761(19)
_cell_length_b 17.428(2)
_cell_length_c 8.2778(10)
_cell_measurement_reflns_used 7582
_cell_measurement_temperature 173(2)
_cell_measurement_theta_max 28.172
_cell_measurement_theta_min 2.718
_cell_volume 2117.3(4)
_computing_cell_refinement 'Bruker SMART'
_computing_data_collection 'Bruker SMART'
_computing_data_reduction 'Bruker SAINT'
_computing_molecular_graphics 'Bruker SHELXTL'
_computing_publication_material 'Bruker SHELXTL'
_computing_structure_refinement 'SHELXL-97 (Sheldrick, 1997)'
_computing_structure_solution 'SHELXS-97 (Sheldrick, 1990)'
_diffrn_ambient_temperature 173(2)
_diffrn_measured_fraction_theta_full 0.989
_diffrn_measured_fraction_theta_max 0.989
_diffrn_measurement_device_type 'CCD area detector'
_diffrn_measurement_method 'phi and omega scans'
_diffrn_radiation_monochromator graphite
_diffrn_radiation_source 'fine-focus sealed tube'
_diffrn_radiation_type MoK\a
_diffrn_radiation_wavelength 0.71073
_diffrn_reflns_av_R_equivalents 0.0303
_diffrn_reflns_av_sigmaI/netI 0.0321
_diffrn_reflns_limit_h_max 19
_diffrn_reflns_limit_h_min -17
_diffrn_reflns_limit_k_max 21
_diffrn_reflns_limit_k_min -22
_diffrn_reflns_limit_l_max 10
_diffrn_reflns_limit_l_min -11
_diffrn_reflns_number 17228
_diffrn_reflns_theta_full 28.19
_diffrn_reflns_theta_max 28.19
_diffrn_reflns_theta_min 1.81
_exptl_absorpt_coefficient_mu 0.147
_exptl_absorpt_correction_T_max 0.9783
_exptl_absorpt_correction_T_min 0.9741
_exptl_absorpt_correction_type multi-scan
_exptl_absorpt_process_details SADABS
_exptl_crystal_colour colorless
_exptl_crystal_density_diffrn 1.181
_exptl_crystal_density_method 'not measured'
_exptl_crystal_description block
_exptl_crystal_F_000 816
_exptl_crystal_size_max 0.18
_exptl_crystal_size_mid 0.16
_exptl_crystal_size_min 0.15
_refine_diff_density_max 0.460
_refine_diff_density_min -0.256
_refine_diff_density_rms 0.055
_refine_ls_extinction_method none
_refine_ls_goodness_of_fit_ref 1.070
_refine_ls_hydrogen_treatment mixed
_refine_ls_matrix_type full
_refine_ls_number_parameters 252
_refine_ls_number_reflns 5154
_refine_ls_number_restraints 0
_refine_ls_restrained_S_all 1.070
_refine_ls_R_factor_all 0.0521
_refine_ls_R_factor_gt 0.0438
_refine_ls_shift/su_max 0.000
_refine_ls_shift/su_mean 0.000
_refine_ls_structure_factor_coef Fsqd
_refine_ls_weighting_details 'calc w=1/[\s^2^(Fo^2^)+(0.0690P)^2^+0.5847P] where P=(Fo^2^+2Fc^2^)/3'
_refine_ls_weighting_scheme calc
_refine_ls_wR_factor_gt 0.1216
_refine_ls_wR_factor_ref 0.1271
_reflns_number_gt 4342
_reflns_number_total 5154
_reflns_threshold_expression >2sigma(I)
_cod_data_source_file ja412469e_si_002.cif
_cod_data_source_block yzl17m
_cod_depositor_comments
;
The following automatic conversions were performed:

'_symmetry_cell_setting' value 'Monoclinic' changed to 'monoclinic'
according to
/usr/data/users/saulius/crontab/automatic-downloads/current/ACS/lib/dictionaries/cif_core.dic
dictionary named 'cif_core.dic' version 2.4.2 from 2011-04-26.

Automatic conversion script
Id: cif_fix_values 2281 2013-09-26 08:29:07Z andrius 
;
_cod_original_cell_volume 2117.3(5)
_cod_original_sg_symbol_H-M P2(1)/c
_cod_database_code 4121546

loop_
_symmetry_equiv_pos_as_xyz
'x, y, z'
'-x, y+1/2, -z+1/2'
'-x, -y, -z'
'x, -y-1/2, z-1/2'

loop_
_atom_site_label
_atom_site_type_symbol
_atom_site_fract_x
_atom_site_fract_y
_atom_site_fract_z
_atom_site_U_iso_or_equiv
_atom_site_adp_type
_atom_site_occupancy
_atom_site_symmetry_multiplicity
_atom_site_calc_flag
_atom_site_refinement_flags
C1 C 0.15812(9) 0.57464(8) 0.59367(17) 0.0262(3) Uani 1 1 d .
C2 C 0.10507(10) 0.55892(9) 0.45289(18) 0.0311(3) Uani 1 1 d .
H2 H 0.0569 0.5894 0.4042 0.037 Uiso 1 1 calc R
C3 C 0.10878(10) 0.46369(8) 0.22472(17) 0.0287(3) Uani 1 1 d .
H3 H 0.0635 0.4851 0.1470 0.034 Uiso 1 1 calc R
C4 C 0.16041(9) 0.40464(8) 0.19712(16) 0.0244(3) Uani 1 1 d .
C5 C 0.16401(9) 0.35813(8) 0.04551(16) 0.0255(3) Uani 1 1 d .
C6 C 0.25579(11) 0.37178(11) -0.00946(19) 0.0378(4) Uani 1 1 d .
H6A H 0.2616 0.4251 -0.0348 0.057 Uiso 1 1 calc R
H6B H 0.2594 0.3415 -0.1050 0.057 Uiso 1 1 calc R
H6C H 0.3040 0.3573 0.0769 0.057 Uiso 1 1 calc R
C7 C 0.15342(13) 0.27298(9) 0.0833(2) 0.0397(4) Uani 1 1 d .
H7A H 0.2017 0.2575 0.1685 0.060 Uiso 1 1 calc R
H7B H 0.1561 0.2433 -0.0135 0.060 Uiso 1 1 calc R
H7C H 0.0958 0.2648 0.1185 0.060 Uiso 1 1 calc R
C8 C 0.08786(11) 0.38265(9) -0.09111(18) 0.0338(3) Uani 1 1 d .
H8A H 0.0300 0.3748 -0.0566 0.051 Uiso 1 1 calc R
H8B H 0.0908 0.3526 -0.1873 0.051 Uiso 1 1 calc R
H8C H 0.0949 0.4360 -0.1154 0.051 Uiso 1 1 calc R
C9 C 0.15736(10) 0.64008(8) 0.71189(17) 0.0289(3) Uani 1 1 d .
C10 C 0.14560(12) 0.60875(10) 0.87942(18) 0.0368(4) Uani 1 1 d .
H10A H 0.0878 0.5833 0.8710 0.055 Uiso 1 1 calc R
H10B H 0.1480 0.6503 0.9561 0.055 Uiso 1 1 calc R
H10C H 0.1936 0.5729 0.9165 0.055 Uiso 1 1 calc R
C11 C 0.24734(14) 0.68385(11) 0.7268(3) 0.0529(5) Uani 1 1 d .
H11A H 0.2967 0.6504 0.7702 0.079 Uiso 1 1 calc R
H11B H 0.2460 0.7268 0.7989 0.079 Uiso 1 1 calc R
H11C H 0.2558 0.7018 0.6207 0.079 Uiso 1 1 calc R
C12 C 0.07786(14) 0.69363(10) 0.6501(2) 0.0463(4) Uani 1 1 d .
H12A H 0.0847 0.7135 0.5446 0.069 Uiso 1 1 calc R
H12B H 0.0773 0.7353 0.7256 0.069 Uiso 1 1 calc R
H12C H 0.0216 0.6657 0.6411 0.069 Uiso 1 1 calc R
C13 C 0.38335(9) 0.54608(8) 0.51022(18) 0.0275(3) Uani 1 1 d .
C14 C 0.38142(10) 0.60952(9) 0.40661(19) 0.0329(3) Uani 1 1 d .
C15 C 0.43678(11) 0.67217(10) 0.4589(2) 0.0370(4) Uani 1 1 d .
H15 H 0.4351 0.7151 0.3917 0.044 Uiso 1 1 calc R
C16 C 0.49436(10) 0.67222(10) 0.6085(2) 0.0365(4) Uani 1 1 d .
C17 C 0.49337(10) 0.60882(10) 0.70958(19) 0.0347(3) Uani 1 1 d .
H17 H 0.5304 0.6089 0.8116 0.042 Uiso 1 1 calc R
C18 C 0.43881(10) 0.54511(9) 0.66320(18) 0.0302(3) Uani 1 1 d .
C19 C 0.43977(12) 0.47719(11) 0.7748(2) 0.0416(4) Uani 1 1 d .
H19A H 0.4939 0.4785 0.8557 0.062 Uiso 1 1 calc R
H19B H 0.4389 0.4308 0.7120 0.062 Uiso 1 1 calc R
H19C H 0.3871 0.4788 0.8281 0.062 Uiso 1 1 calc R
C20 C 0.32236(13) 0.60991(11) 0.2414(2) 0.0454(4) Uani 1 1 d .
H20A H 0.3319 0.6567 0.1854 0.068 Uiso 1 1 calc R
H20B H 0.2595 0.6063 0.2544 0.068 Uiso 1 1 calc R
H20C H 0.3378 0.5670 0.1786 0.068 Uiso 1 1 calc R
C21 C 0.55909(13) 0.73832(12) 0.6549(3) 0.0502(5) Uani 1 1 d .
H21A H 0.6150 0.7288 0.6147 0.075 Uiso 1 1 calc R
H21B H 0.5713 0.7433 0.7720 0.075 Uiso 1 1 calc R
H21C H 0.5320 0.7849 0.6076 0.075 Uiso 1 1 calc R
N1 N 0.13168(8) 0.48975(7) 0.38717(15) 0.0292(3) Uani 1 1 d .
N2 N 0.33035(8) 0.47974(8) 0.45321(16) 0.0297(3) Uani 1 1 d .
H2N H 0.3505(14) 0.4563(11) 0.382(3) 0.042(5) Uiso 1 1 d .
O1 O 0.22435(7) 0.51941(6) 0.63630(11) 0.0265(2) Uani 1 1 d .
O2 O 0.22161(7) 0.38466(5) 0.33444(12) 0.0271(2) Uani 1 1 d .
P1 P 0.22908(2) 0.45294(2) 0.48714(4) 0.02322(11) Uani 1 1 d .
H1P H 0.2327(10) 0.3983(9) 0.5973(19) 0.022(4) Uiso 1 1 d .

loop_
_atom_site_aniso_label
_atom_site_aniso_U_11
_atom_site_aniso_U_22
_atom_site_aniso_U_33
_atom_site_aniso_U_23
_atom_site_aniso_U_13
_atom_site_aniso_U_12
C1 0.0249(7) 0.0283(7) 0.0274(6) -0.0022(5) 0.0099(5) 0.0024(5)
C2 0.0266(7) 0.0354(8) 0.0317(7) -0.0060(6) 0.0054(6) 0.0076(6)
C3 0.0228(7) 0.0353(8) 0.0265(7) -0.0065(5) -0.0003(5) 0.0018(5)
C4 0.0219(6) 0.0276(7) 0.0234(6) -0.0021(5) 0.0024(5) -0.0032(5)
C5 0.0262(7) 0.0273(7) 0.0229(6) -0.0034(5) 0.0037(5) 0.0008(5)
C6 0.0307(8) 0.0519(10) 0.0325(8) -0.0053(7) 0.0099(6) 0.0023(7)
C7 0.0593(11) 0.0278(8) 0.0313(7) -0.0039(6) 0.0047(7) -0.0041(7)
C8 0.0337(8) 0.0394(9) 0.0264(7) -0.0067(6) -0.0002(6) 0.0050(6)
C9 0.0315(7) 0.0289(7) 0.0280(7) -0.0055(5) 0.0095(6) 0.0007(6)
C10 0.0457(9) 0.0383(9) 0.0278(7) -0.0050(6) 0.0106(6) 0.0023(7)
C11 0.0512(11) 0.0451(10) 0.0687(13) -0.0254(9) 0.0284(10) -0.0192(8)
C12 0.0621(12) 0.0403(9) 0.0369(9) -0.0037(7) 0.0090(8) 0.0189(8)
C13 0.0189(6) 0.0361(8) 0.0287(7) -0.0061(5) 0.0073(5) 0.0008(5)
C14 0.0274(7) 0.0409(9) 0.0308(7) -0.0022(6) 0.0058(6) 0.0005(6)
C15 0.0325(8) 0.0398(9) 0.0413(8) -0.0006(7) 0.0136(7) -0.0029(6)
C16 0.0247(7) 0.0438(9) 0.0436(8) -0.0113(7) 0.0132(6) -0.0063(6)
C17 0.0221(7) 0.0496(9) 0.0329(7) -0.0099(6) 0.0059(6) -0.0029(6)
C18 0.0207(7) 0.0408(8) 0.0300(7) -0.0042(6) 0.0071(5) 0.0018(6)
C19 0.0362(9) 0.0509(10) 0.0357(8) 0.0046(7) 0.0002(7) 0.0008(7)
C20 0.0464(10) 0.0519(10) 0.0352(8) 0.0050(7) -0.0016(7) -0.0025(8)
C21 0.0413(10) 0.0545(11) 0.0572(11) -0.0139(9) 0.0150(8) -0.0168(8)
N1 0.0233(6) 0.0350(7) 0.0287(6) -0.0084(5) 0.0021(5) 0.0041(5)
N2 0.0244(6) 0.0352(7) 0.0304(6) -0.0106(5) 0.0073(5) 0.0010(5)
O1 0.0250(5) 0.0312(5) 0.0233(4) -0.0052(4) 0.0043(4) 0.0035(4)
O2 0.0305(5) 0.0265(5) 0.0230(4) -0.0043(4) 0.0006(4) 0.0034(4)
P1 0.02385(19) 0.02513(19) 0.02069(17) -0.00229(12) 0.00361(13) 0.00125(13)

loop_
_atom_type_symbol
_atom_type_description
_atom_type_scat_dispersion_real
_atom_type_scat_dispersion_imag
_atom_type_scat_source
C C 0.0033 0.0016 'International Tables Vol C Tables 4.2.6.8 and 6.1.1.4'
H H 0.0000 0.0000 'International Tables Vol C Tables 4.2.6.8 and 6.1.1.4'
N N 0.0061 0.0033 'International Tables Vol C Tables 4.2.6.8 and 6.1.1.4'
O O 0.0106 0.0060 'International Tables Vol C Tables 4.2.6.8 and 6.1.1.4'
P P 0.1023 0.0942 'International Tables Vol C Tables 4.2.6.8 and 6.1.1.4'

loop_
_geom_angle_atom_site_label_1
_geom_angle_atom_site_label_2
_geom_angle_atom_site_label_3
_geom_angle
C2 C1 O1 112.21(12)
C2 C1 C9 131.48(13)
O1 C1 C9 116.30(12)
C1 C2 N1 110.66(13)
C1 C2 H2 124.7
N1 C2 H2 124.7
C4 C3 N1 111.00(12)
C4 C3 H3 124.5
N1 C3 H3 124.5
C3 C4 O2 112.13(12)
C3 C4 C5 131.55(12)
O2 C4 C5 116.31(11)
C4 C5 C8 110.16(12)
C4 C5 C6 108.70(11)
C8 C5 C6 109.11(12)
C4 C5 C7 109.49(12)
C8 C5 C7 109.54(12)
C6 C5 C7 109.82(13)
C5 C6 H6A 109.5
C5 C6 H6B 109.5
H6A C6 H6B 109.5
C5 C6 H6C 109.5
H6A C6 H6C 109.5
H6B C6 H6C 109.5
C5 C7 H7A 109.5
C5 C7 H7B 109.5
H7A C7 H7B 109.5
C5 C7 H7C 109.5
H7A C7 H7C 109.5
H7B C7 H7C 109.5
C5 C8 H8A 109.5
C5 C8 H8B 109.5
H8A C8 H8B 109.5
C5 C8 H8C 109.5
H8A C8 H8C 109.5
H8B C8 H8C 109.5
C1 C9 C10 109.50(12)
C1 C9 C12 109.45(12)
C10 C9 C12 109.00(13)
C1 C9 C11 109.36(13)
C10 C9 C11 109.52(14)
C12 C9 C11 110.00(15)
C9 C10 H10A 109.5
C9 C10 H10B 109.5
H10A C10 H10B 109.5
C9 C10 H10C 109.5
H10A C10 H10C 109.5
H10B C10 H10C 109.5
C9 C11 H11A 109.5
C9 C11 H11B 109.5
H11A C11 H11B 109.5
C9 C11 H11C 109.5
H11A C11 H11C 109.5
H11B C11 H11C 109.5
C9 C12 H12A 109.5
C9 C12 H12B 109.5
H12A C12 H12B 109.5
C9 C12 H12C 109.5
H12A C12 H12C 109.5
H12B C12 H12C 109.5
C18 C13 C14 121.14(14)
C18 C13 N2 120.05(14)
C14 C13 N2 118.74(13)
C15 C14 C13 118.54(14)
C15 C14 C20 120.55(15)
C13 C14 C20 120.91(14)
C16 C15 C14 121.72(16)
C16 C15 H15 119.1
C14 C15 H15 119.1
C15 C16 C17 118.18(15)
C15 C16 C21 120.19(17)
C17 C16 C21 121.56(16)
C16 C17 C18 122.16(14)
C16 C17 H17 118.9
C18 C17 H17 118.9
C17 C18 C13 118.22(14)
C17 C18 C19 120.87(14)
C13 C18 C19 120.91(14)
C18 C19 H19A 109.5
C18 C19 H19B 109.5
H19A C19 H19B 109.5
C18 C19 H19C 109.5
H19A C19 H19C 109.5
H19B C19 H19C 109.5
C14 C20 H20A 109.5
C14 C20 H20B 109.5
H20A C20 H20B 109.5
C14 C20 H20C 109.5
H20A C20 H20C 109.5
H20B C20 H20C 109.5
C16 C21 H21A 109.5
C16 C21 H21B 109.5
H21A C21 H21B 109.5
C16 C21 H21C 109.5
H21A C21 H21C 109.5
H21B C21 H21C 109.5
C2 N1 C3 127.36(13)
C2 N1 P1 114.39(10)
C3 N1 P1 113.80(10)
C13 N2 P1 129.94(10)
C13 N2 H2N 113.3(14)
P1 N2 H2N 115.9(14)
C1 O1 P1 113.64(8)
C4 O2 P1 112.58(8)
N2 P1 N1 123.34(7)
N2 P1 O1 94.48(6)
N1 P1 O1 87.87(5)
N2 P1 O2 91.25(6)
N1 P1 O2 87.44(5)
O1 P1 O2 173.98(5)
N2 P1 H1P 112.9(7)
N1 P1 H1P 123.7(7)
O1 P1 H1P 89.6(7)
O2 P1 H1P 89.9(7)

loop_
_geom_bond_atom_site_label_1
_geom_bond_atom_site_label_2
_geom_bond_distance
C1 C2 1.325(2)
C1 O1 1.3814(17)
C1 C9 1.5041(19)
C2 N1 1.4058(19)
C2 H2 0.9300
C3 C4 1.326(2)
C3 N1 1.4075(17)
C3 H3 0.9300
C4 O2 1.3798(16)
C4 C5 1.5023(18)
C5 C8 1.5253(19)
C5 C6 1.527(2)
C5 C7 1.530(2)
C6 H6A 0.9600
C6 H6B 0.9600
C6 H6C 0.9600
C7 H7A 0.9600
C7 H7B 0.9600
C7 H7C 0.9600
C8 H8A 0.9600
C8 H8B 0.9600
C8 H8C 0.9600
C9 C10 1.527(2)
C9 C12 1.528(2)
C9 C11 1.528(2)
C10 H10A 0.9600
C10 H10B 0.9600
C10 H10C 0.9600
C11 H11A 0.9600
C11 H11B 0.9600
C11 H11C 0.9600
C12 H12A 0.9600
C12 H12B 0.9600
C12 H12C 0.9600
C13 C18 1.394(2)
C13 C14 1.397(2)
C13 N2 1.4350(19)
C14 C15 1.393(2)
C14 C20 1.500(2)
C15 C16 1.386(2)
C15 H15 0.9300
C16 C17 1.387(2)
C16 C21 1.510(2)
C17 C18 1.392(2)
C17 H17 0.9300
C18 C19 1.500(2)
C19 H19A 0.9600
C19 H19B 0.9600
C19 H19C 0.9600
C20 H20A 0.9600
C20 H20B 0.9600
C20 H20C 0.9600
C21 H21A 0.9600
C21 H21B 0.9600
C21 H21C 0.9600
N1 P1 1.6744(12)
N2 P1 1.6447(13)
N2 H2N 0.81(2)
O1 P1 1.7028(10)
O2 P1 1.7265(10)
P1 H1P 1.314(15)

loop_
_geom_torsion_atom_site_label_1
_geom_torsion_atom_site_label_2
_geom_torsion_atom_site_label_3
_geom_torsion_atom_site_label_4
_geom_torsion
O1 C1 C2 N1 0.15(19)
C9 C1 C2 N1 -178.98(14)
N1 C3 C4 O2 0.41(18)
N1 C3 C4 C5 -178.67(14)
C3 C4 C5 C8 -5.4(2)
O2 C4 C5 C8 175.51(12)
C3 C4 C5 C6 114.07(18)
O2 C4 C5 C6 -64.98(16)
C3 C4 C5 C7 -125.97(18)
O2 C4 C5 C7 54.99(16)
C2 C1 C9 C10 120.99(19)
O1 C1 C9 C10 -58.11(16)
C2 C1 C9 C12 1.6(2)
O1 C1 C9 C12 -177.54(13)
C2 C1 C9 C11 -119.0(2)
O1 C1 C9 C11 61.90(18)
C18 C13 C14 C15 0.4(2)
N2 C13 C14 C15 -176.55(13)
C18 C13 C14 C20 179.34(15)
N2 C13 C14 C20 2.4(2)
C13 C14 C15 C16 1.3(2)
C20 C14 C15 C16 -177.71(15)
C14 C15 C16 C17 -2.4(2)
C14 C15 C16 C21 174.84(15)
C15 C16 C17 C18 1.9(2)
C21 C16 C17 C18 -175.26(15)
C16 C17 C18 C13 -0.3(2)
C16 C17 C18 C19 179.57(15)
C14 C13 C18 C17 -0.8(2)
N2 C13 C18 C17 176.08(13)
C14 C13 C18 C19 179.27(14)
N2 C13 C18 C19 -3.8(2)
C1 C2 N1 C3 -162.54(14)
C1 C2 N1 P1 -7.92(18)
C4 C3 N1 C2 166.77(14)
C4 C3 N1 P1 12.02(17)
C18 C13 N2 P1 85.04(17)
C14 C13 N2 P1 -97.99(16)
C2 C1 O1 P1 7.50(16)
C9 C1 O1 P1 -173.23(10)
C3 C4 O2 P1 -12.20(15)
C5 C4 O2 P1 167.03(9)
C13 N2 P1 N1 79.71(15)
C13 N2 P1 O1 -10.69(14)
C13 N2 P1 O2 167.46(14)
C2 N1 P1 N2 -83.92(13)
C3 N1 P1 N2 74.23(13)
C2 N1 P1 O1 10.05(11)
C3 N1 P1 O1 168.19(11)
C2 N1 P1 O2 -173.73(12)
C3 N1 P1 O2 -15.58(11)
C1 O1 P1 N2 113.36(10)
C1 O1 P1 N1 -9.92(10)
C1 O1 P1 O2 -48.8(5)
C4 O2 P1 N2 -107.58(10)
C4 O2 P1 N1 15.74(10)
C4 O2 P1 O1 54.6(5)
